data_7116245
loop_
_publ_author_name
'Reyes-Guti\'errez, Paul E'
'Jir\'asek, Michael'
'Severa, Luk\'a\<s'
'Novotn\'a, Pavl\'ina'
'Koval, Du\<san'
'S\'azelov\'a, Petra'
'V\'avra, Jan'
'Meyer, Andreas'
'C\'isa\<rov\'a, Ivana'
'\<Saman, David'
'Pohl, Radek'
'\<St\<ep\'anek, Petr'
'Slav\'i\<cek, Petr'
'Coe, Benjamin J.'
'H\'ajek, Miroslav'
'Ka\<si\<cka, V\'aclav'
'Urbanov\'a, Marie'
'Tepl\'y, Filip'

_publ_section_title
;
 Functional helquats: helical cationic dyes with marked, switchable
 chiroptical properties in the visible region.
;
_journal_issue 9
_journal_name_full 'Chemical communications (Cambridge, England)'
_journal_page_first 1583
_journal_page_last 1586
_journal_paper_doi 10.1039/c4cc08967g
_journal_volume 51
_journal_year 2015
_chemical_compound_source 'synthesized by the authors'
_chemical_formula_moiety 'C42 H44 N4, 2(C F3 O3 S)'
_chemical_formula_sum 'C44 H44 F6 N4 O6 S2'
_chemical_formula_weight 902.95
_chemical_name_systematic
; 
 ? 
;
_space_group_IT_number 61
_space_group_name_Hall '-P 2ac 2ab'
_symmetry_cell_setting orthorhombic
_symmetry_space_group_name_Hall '-P 2ac 2ab'
_symmetry_space_group_name_H-M 'P b c a'
_atom_sites_solution_hydrogens geom
_atom_sites_solution_primary direct
_atom_sites_solution_secondary difmap
_audit_creation_method SHELXL-97
_audit_update_record
;
2014-05-20 deposited with the CCDC.
2014-12-15 downloaded from the CCDC.
;
_cell_angle_alpha 90.00
_cell_angle_beta 90.00
_cell_angle_gamma 90.00
_cell_formula_units_Z 16
_cell_length_a 25.3083(18)
_cell_length_b 17.1165(12)
_cell_length_c 42.198(3)
_cell_measurement_reflns_used 8325
_cell_measurement_temperature 150(2)
_cell_measurement_theta_max 25.6
_cell_measurement_theta_min 2.45
_cell_volume 18280(2)
_computing_cell_refinement 'SAINT V8.27B (Bruker AXS Inc., 2012)'
_computing_data_collection 'Bruker Instrument Service v2012.12.0.3'
_computing_data_reduction 'SAINT V8.27B (Bruker AXS Inc., 2012)'
_computing_structure_refinement 'SHELXL-97 (Sheldrick, 2008)'
_computing_structure_solution 'SHELXS-97 (Sheldrick, 2008)'
_diffrn_ambient_temperature 150(2)
_diffrn_measured_fraction_theta_full 0.999
_diffrn_measured_fraction_theta_max 0.999
_diffrn_measurement_device_type 'Bruker APEX-II CCD'
_diffrn_measurement_method '\f and \w scans'
_diffrn_radiation_monochromator graphite
_diffrn_radiation_source 'fine-focus sealed tube'
_diffrn_radiation_type MoK\a
_diffrn_radiation_wavelength 0.71073
_diffrn_reflns_av_R_equivalents 0.0949
_diffrn_reflns_av_sigmaI/netI 0.1243
_diffrn_reflns_limit_h_max 24
_diffrn_reflns_limit_h_min -31
_diffrn_reflns_limit_k_max 16
_diffrn_reflns_limit_k_min -21
_diffrn_reflns_limit_l_max 52
_diffrn_reflns_limit_l_min -52
_diffrn_reflns_number 96260
_diffrn_reflns_theta_full 26.00
_diffrn_reflns_theta_max 26.00
_diffrn_reflns_theta_min 1.26
_diffrn_standards_number 0
_exptl_absorpt_coefficient_mu 0.191
_exptl_absorpt_correction_T_max 0.9842
_exptl_absorpt_correction_T_min 0.9018
_exptl_absorpt_correction_type multi-scan
_exptl_absorpt_process_details 'SADABS V2012/1 (Bruker AXS Inc.)'
_exptl_crystal_colour violet
_exptl_crystal_density_diffrn 1.312
_exptl_crystal_density_method 'not measured'
_exptl_crystal_description plate
_exptl_crystal_F_000 7520
_exptl_crystal_size_max 0.55
_exptl_crystal_size_mid 0.23
_exptl_crystal_size_min 0.08
_platon_squeeze_details
;
There are heavilly disordered triflate anions in the unit cell 
accompany with even more disordered solvents. The contributions
of solvent were removed to enable to refine the important
helquate molecule.
;
_refine_diff_density_max 1.071
_refine_diff_density_min -0.884
_refine_diff_density_rms 0.095
_refine_ls_extinction_method none
_refine_ls_goodness_of_fit_ref 1.050
_refine_ls_hydrogen_treatment constr
_refine_ls_matrix_type full
_refine_ls_number_parameters 1105
_refine_ls_number_reflns 17955
_refine_ls_number_restraints 0
_refine_ls_restrained_S_all 1.050
_refine_ls_R_factor_all 0.1946
_refine_ls_R_factor_gt 0.1056
_refine_ls_shift/su_max 0.001
_refine_ls_shift/su_mean 0.000
_refine_ls_structure_factor_coef Fsqd
_refine_ls_weighting_details 'calc w=1/[\s^2^(Fo^2^)+(0.1525P)^2^+0.0000P] where P=(Fo^2^+2Fc^2^)/3'
_refine_ls_weighting_scheme calc
_refine_ls_wR_factor_gt 0.2538
_refine_ls_wR_factor_ref 0.2946
_reflns_number_gt 8822
_reflns_number_total 17955
_reflns_threshold_expression I>2\s(I)
_cod_data_source_file c4cc08967g2.cif
_cod_data_source_block pr274_teply_sqd
_cod_depositor_comments 'Adding full bibliography for 7116236--7116249.cif.'
_cod_database_code 7116245

loop_
_symmetry_equiv_pos_as_xyz
'x, y, z'
'x+1/2, -y+1/2, -z'
'-x, y+1/2, -z+1/2'
'-x+1/2, -y, z+1/2'
'-x, -y, -z'
'-x-1/2, y-1/2, z'
'x, -y-1/2, z-1/2'
'x-1/2, y, -z-1/2'

loop_
_atom_site_label
_atom_site_type_symbol
_atom_site_fract_x
_atom_site_fract_y
_atom_site_fract_z
_atom_site_U_iso_or_equiv
_atom_site_adp_type
_atom_site_occupancy
_atom_site_symmetry_multiplicity
_atom_site_calc_flag
_atom_site_refinement_flags
C11 C 0.18837(17) 0.7119(3) 0.90987(10) 0.0180(11) Uani 1 1 d .
H11 H 0.1768 0.7048 0.8886 0.022 Uiso 1 1 calc R
C12 C 0.17430(19) 0.7804(3) 0.92587(10) 0.0198(11) Uani 1 1 d .
C13 C 0.1914(2) 0.7860(3) 0.95801(11) 0.0281(13) Uani 1 1 d .
H13 H 0.1830 0.8313 0.9700 0.034 Uiso 1 1 calc R
C14 C 0.2194(2) 0.7275(3) 0.97155(11) 0.0264(13) Uani 1 1 d .
H14 H 0.2288 0.7312 0.9933 0.032 Uiso 1 1 calc R
N15 N 0.23423(15) 0.6642(2) 0.95483(8) 0.0200(10) Uani 1 1 d .
C16 C 0.2660(2) 0.6032(3) 0.97109(11) 0.0238(12) Uani 1 1 d .
H16A H 0.2842 0.6262 0.9896 0.029 Uiso 1 1 calc R
H16B H 0.2932 0.5826 0.9564 0.029 Uiso 1 1 calc R
C17 C 0.2297(2) 0.5364(3) 0.98197(11) 0.0325(14) Uani 1 1 d .
H17A H 0.2515 0.4907 0.9879 0.039 Uiso 1 1 calc R
H17B H 0.2099 0.5532 1.0010 0.039 Uiso 1 1 calc R
C18 C 0.1905(2) 0.5125(3) 0.95598(11) 0.0306(14) Uani 1 1 d .
H18A H 0.1755 0.4605 0.9610 0.037 Uiso 1 1 calc R
H18B H 0.1610 0.5506 0.9552 0.037 Uiso 1 1 calc R
C19 C 0.2176(2) 0.5096(3) 0.92407(11) 0.0244(12) Uani 1 1 d .
C110 C 0.2293(2) 0.4381(3) 0.91023(12) 0.0278(13) Uani 1 1 d .
H110 H 0.2206 0.3910 0.9209 0.033 Uiso 1 1 calc R
C111 C 0.2535(2) 0.4351(3) 0.88098(12) 0.0280(13) Uani 1 1 d .
H111 H 0.2609 0.3856 0.8718 0.034 Uiso 1 1 calc R
C112 C 0.2674(2) 0.5022(3) 0.86458(11) 0.0245(13) Uani 1 1 d .
C113 C 0.2915(2) 0.4982(3) 0.83208(12) 0.0312(14) Uani 1 1 d .
H11A H 0.3033 0.4442 0.8277 0.037 Uiso 1 1 calc R
H11B H 0.3227 0.5329 0.8311 0.037 Uiso 1 1 calc R
C114 C 0.2510(2) 0.5235(3) 0.80694(12) 0.0343(14) Uani 1 1 d .
H11C H 0.2698 0.5346 0.7868 0.041 Uiso 1 1 calc R
H11D H 0.2262 0.4799 0.8030 0.041 Uiso 1 1 calc R
C115 C 0.2199(2) 0.5955(3) 0.81678(11) 0.0277(13) Uani 1 1 d .
H11E H 0.2020 0.6181 0.7981 0.033 Uiso 1 1 calc R
H11F H 0.1926 0.5806 0.8324 0.033 Uiso 1 1 calc R
N116 N 0.25606(16) 0.6544(2) 0.83090(9) 0.0218(10) Uani 1 1 d .
C117 C 0.2728(2) 0.7155(3) 0.81303(11) 0.0286(13) Uani 1 1 d .
H117 H 0.2609 0.7196 0.7917 0.034 Uiso 1 1 calc R
C118 C 0.3058(2) 0.7707(3) 0.82457(11) 0.0288(13) Uani 1 1 d .
H118 H 0.3172 0.8120 0.8112 0.035 Uiso 1 1 calc R
C119 C 0.32337(18) 0.7678(3) 0.85625(10) 0.0196(12) Uani 1 1 d .
C120 C 0.30597(18) 0.7023(3) 0.87396(10) 0.0191(11) Uani 1 1 d .
H120 H 0.3172 0.6972 0.8953 0.023 Uiso 1 1 calc R
C121 C 0.27365(19) 0.6464(3) 0.86143(10) 0.0188(11) Uani 1 1 d .
C122 C 0.25660(19) 0.5754(3) 0.87853(10) 0.0215(12) Uani 1 1 d .
C123 C 0.23199(18) 0.5788(3) 0.90842(11) 0.0201(12) Uani 1 1 d .
C124 C 0.21848(18) 0.6545(3) 0.92395(10) 0.0173(11) Uani 1 1 d .
C125 C 0.14549(19) 0.8419(3) 0.91003(11) 0.0224(12) Uani 1 1 d .
H125 H 0.1362 0.8348 0.8884 0.027 Uiso 1 1 calc R
C126 C 0.13111(19) 0.9090(3) 0.92453(11) 0.0258(13) Uani 1 1 d .
H126 H 0.1376 0.9110 0.9467 0.031 Uiso 1 1 calc R
C127 C 0.1072(2) 0.9782(3) 0.91101(11) 0.0246(12) Uani 1 1 d .
C128 C 0.09734(19) 0.9898(3) 0.87882(11) 0.0236(12) Uani 1 1 d .
H128 H 0.1039 0.9483 0.8644 0.028 Uiso 1 1 calc R
C129 C 0.07838(18) 1.0595(3) 0.86725(11) 0.0227(12) Uani 1 1 d .
H129 H 0.0725 1.0654 0.8451 0.027 Uiso 1 1 calc R
C130 C 0.06764(19) 1.1226(3) 0.88796(11) 0.0224(12) Uani 1 1 d .
C131 C 0.0768(2) 1.1111(3) 0.92009(12) 0.0318(14) Uani 1 1 d .
H131 H 0.0696 1.1521 0.9346 0.038 Uiso 1 1 calc R
C132 C 0.0961(2) 1.0412(3) 0.93112(12) 0.0353(15) Uani 1 1 d .
H132 H 0.1020 1.0353 0.9532 0.042 Uiso 1 1 calc R
C133 C 0.0423(2) 1.2056(3) 0.84314(11) 0.0315(14) Uani 1 1 d .
H13A H 0.0748 1.1925 0.8317 0.047 Uiso 1 1 calc R
H13B H 0.0332 1.2604 0.8392 0.047 Uiso 1 1 calc R
H13C H 0.0134 1.1721 0.8357 0.047 Uiso 1 1 calc R
C134 C 0.0289(2) 1.2510(3) 0.89868(13) 0.0369(15) Uani 1 1 d .
H13D H -0.0009 1.2282 0.9103 0.055 Uiso 1 1 calc R
H13E H 0.0168 1.2968 0.8868 0.055 Uiso 1 1 calc R
H13F H 0.0564 1.2667 0.9137 0.055 Uiso 1 1 calc R
C135 C 0.35425(19) 0.8281(3) 0.87055(11) 0.0228(12) Uani 1 1 d .
H135 H 0.3636 0.8225 0.8922 0.027 Uiso 1 1 calc R
C136 C 0.37114(19) 0.8930(3) 0.85500(11) 0.0236(12) Uani 1 1 d .
H136 H 0.3664 0.8927 0.8327 0.028 Uiso 1 1 calc R
C137 C 0.39522(19) 0.9622(3) 0.86795(11) 0.0229(12) Uani 1 1 d .
C138 C 0.40721(19) 0.9726(3) 0.89988(11) 0.0254(13) Uani 1 1 d .
H138 H 0.4017 0.9304 0.9141 0.030 Uiso 1 1 calc R
C139 C 0.4265(2) 1.0410(4) 0.91138(12) 0.0327(14) Uani 1 1 d .
H139 H 0.4345 1.0453 0.9333 0.039 Uiso 1 1 calc R
C140 C 0.4351(2) 1.1065(3) 0.89117(12) 0.0294(13) Uani 1 1 d .
C141 C 0.4255(2) 1.0946(3) 0.85893(12) 0.0320(14) Uani 1 1 d .
H141 H 0.4327 1.1357 0.8444 0.038 Uiso 1 1 calc R
C142 C 0.4059(2) 1.0248(3) 0.84759(12) 0.0259(13) Uani 1 1 d .
H142 H 0.3995 1.0191 0.8255 0.031 Uiso 1 1 calc R
C143 C 0.4627(3) 1.1868(4) 0.93580(16) 0.062(2) Uani 1 1 d .
H14A H 0.4320 1.1708 0.9484 0.094 Uiso 1 1 calc R
H14B H 0.4706 1.2418 0.9400 0.094 Uiso 1 1 calc R
H14C H 0.4932 1.1546 0.9416 0.094 Uiso 1 1 calc R
C144 C 0.4644(2) 1.2390(4) 0.88128(15) 0.0452(17) Uani 1 1 d .
H14D H 0.4965 1.2255 0.8696 0.068 Uiso 1 1 calc R
H14E H 0.4703 1.2871 0.8934 0.068 Uiso 1 1 calc R
H14F H 0.4353 1.2471 0.8663 0.068 Uiso 1 1 calc R
N11 N 0.05022(18) 1.1936(3) 0.87688(10) 0.0300(11) Uani 1 1 d .
N12 N 0.45115(19) 1.1766(3) 0.90258(11) 0.0414(13) Uani 1 1 d .
C21 C 0.30789(18) 0.0368(3) 0.16228(10) 0.0203(12) Uani 1 1 d .
H21 H 0.3205 0.0311 0.1412 0.024 Uiso 1 1 calc R
C22 C 0.32293(19) 0.1032(3) 0.17997(11) 0.0234(12) Uani 1 1 d .
C23 C 0.3037(2) 0.1062(3) 0.21155(11) 0.0275(13) Uani 1 1 d .
H23 H 0.3135 0.1486 0.2249 0.033 Uiso 1 1 calc R
C24 C 0.27195(19) 0.0499(3) 0.22280(11) 0.0232(12) Uani 1 1 d .
H24 H 0.2596 0.0534 0.2440 0.028 Uiso 1 1 calc R
N25 N 0.25702(16) -0.0118(2) 0.20484(8) 0.0204(10) Uani 1 1 d .
C26 C 0.2204(2) -0.0714(3) 0.21855(12) 0.0264(13) Uani 1 1 d .
H26A H 0.1943 -0.0876 0.2024 0.032 Uiso 1 1 calc R
H26B H 0.2010 -0.0487 0.2367 0.032 Uiso 1 1 calc R
C27 C 0.2522(2) -0.1426(4) 0.22956(12) 0.0366(15) Uani 1 1 d .
H27A H 0.2699 -0.1302 0.2499 0.044 Uiso 1 1 calc R
H27B H 0.2278 -0.1868 0.2333 0.044 Uiso 1 1 calc R
C28 C 0.2937(2) -0.1669(3) 0.20521(11) 0.0320(14) Uani 1 1 d .
H28A H 0.3243 -0.1309 0.2065 0.038 Uiso 1 1 calc R
H28B H 0.3064 -0.2203 0.2101 0.038 Uiso 1 1 calc R
C29 C 0.2713(2) -0.1651(3) 0.17238(11) 0.0262(13) Uani 1 1 d .
C210 C 0.2588(2) -0.2332(3) 0.15614(13) 0.0321(14) Uani 1 1 d .
H210 H 0.2653 -0.2821 0.1660 0.038 Uiso 1 1 calc R
C211 C 0.2374(2) -0.2319(3) 0.12626(13) 0.0299(14) Uani 1 1 d .
H211 H 0.2300 -0.2799 0.1159 0.036 Uiso 1 1 calc R
C212 C 0.2262(2) -0.1622(3) 0.11092(11) 0.0260(13) Uani 1 1 d .
C213 C 0.2037(2) -0.1600(3) 0.07837(11) 0.0300(13) Uani 1 1 d .
H21A H 0.1734 -0.1236 0.0779 0.036 Uiso 1 1 calc R
H21B H 0.1906 -0.2126 0.0727 0.036 Uiso 1 1 calc R
C214 C 0.2448(2) -0.1339(3) 0.05391(11) 0.0331(14) Uani 1 1 d .
H21C H 0.2687 -0.1782 0.0491 0.040 Uiso 1 1 calc R
H21D H 0.2266 -0.1189 0.0341 0.040 Uiso 1 1 calc R
C215 C 0.2770(2) -0.0657(3) 0.06577(11) 0.0277(13) Uani 1 1 d .
H21E H 0.3032 -0.0842 0.0815 0.033 Uiso 1 1 calc R
H21F H 0.2965 -0.0418 0.0479 0.033 Uiso 1 1 calc R
N216 N 0.24181(16) -0.0060(3) 0.08067(8) 0.0204(10) Uani 1 1 d .
C217 C 0.2270(2) 0.0569(3) 0.06440(11) 0.0296(13) Uani 1 1 d .
H217 H 0.2394 0.0628 0.0433 0.036 Uiso 1 1 calc R
C218 C 0.1949(2) 0.1132(3) 0.07668(11) 0.0286(13) Uani 1 1 d .
H218 H 0.1848 0.1569 0.0642 0.034 Uiso 1 1 calc R
C219 C 0.17670(19) 0.1060(3) 0.10815(10) 0.0195(11) Uani 1 1 d .
C220 C 0.19202(18) 0.0384(3) 0.12459(10) 0.0201(12) Uani 1 1 d .
H220 H 0.1800 0.0309 0.1457 0.024 Uiso 1 1 calc R
C221 C 0.22415(19) -0.0174(3) 0.11084(10) 0.0187(11) Uani 1 1 d .
C222 C 0.23881(19) -0.0913(3) 0.12697(11) 0.0226(12) Uani 1 1 d .
C223 C 0.26091(19) -0.0932(3) 0.15756(10) 0.0204(12) Uani 1 1 d .
C224 C 0.27550(19) -0.0200(3) 0.17466(10) 0.0183(11) Uani 1 1 d .
C225 C 0.35375(18) 0.1656(3) 0.16608(11) 0.0224(12) Uani 1 1 d .
H225 H 0.3633 0.1614 0.1444 0.027 Uiso 1 1 calc R
C226 C 0.36953(19) 0.2284(3) 0.18195(11) 0.0240(12) Uani 1 1 d .
H226 H 0.3647 0.2268 0.2043 0.029 Uiso 1 1 calc R
C227 C 0.39317(19) 0.2989(3) 0.16950(11) 0.0247(13) Uani 1 1 d .
C228 C 0.40201(19) 0.3137(3) 0.13704(11) 0.0245(12) Uani 1 1 d .
H228 H 0.3953 0.2732 0.1222 0.029 Uiso 1 1 calc R
C229 C 0.41982(18) 0.3838(3) 0.12628(11) 0.0240(13) Uani 1 1 d .
H229 H 0.4250 0.3912 0.1042 0.029 Uiso 1 1 calc R
C230 C 0.43081(18) 0.4458(3) 0.14726(11) 0.0213(12) Uani 1 1 d .
C231 C 0.4235(2) 0.4324(3) 0.17989(11) 0.0262(13) Uani 1 1 d .
H231 H 0.4311 0.4726 0.1947 0.031 Uiso 1 1 calc R
C232 C 0.40523(19) 0.3612(3) 0.19030(11) 0.0241(12) Uani 1 1 d .
H232 H 0.4006 0.3535 0.2124 0.029 Uiso 1 1 calc R
C233 C 0.4564(2) 0.5304(3) 0.10270(12) 0.0364(15) Uani 1 1 d .
H23A H 0.4865 0.4986 0.0957 0.055 Uiso 1 1 calc R
H23B H 0.4642 0.5858 0.0990 0.055 Uiso 1 1 calc R
H23C H 0.4248 0.5155 0.0907 0.055 Uiso 1 1 calc R
C234 C 0.4670(2) 0.5762(3) 0.15840(13) 0.0384(15) Uani 1 1 d .
H23D H 0.4400 0.5877 0.1744 0.058 Uiso 1 1 calc R
H23E H 0.4754 0.6239 0.1466 0.058 Uiso 1 1 calc R
H23F H 0.4989 0.5567 0.1689 0.058 Uiso 1 1 calc R
C235 C 0.1454(2) 0.1656(3) 0.12352(12) 0.0247(12) Uani 1 1 d .
H235 H 0.1355 0.1572 0.1450 0.030 Uiso 1 1 calc R
C236 C 0.12940(19) 0.2323(3) 0.10952(11) 0.0249(12) Uani 1 1 d .
H236 H 0.1341 0.2348 0.0872 0.030 Uiso 1 1 calc R
C237 C 0.10621(19) 0.2999(3) 0.12392(11) 0.0239(12) Uani 1 1 d .
C238 C 0.0974(2) 0.3077(3) 0.15641(12) 0.0274(13) Uani 1 1 d .
H238 H 0.1047 0.2647 0.1700 0.033 Uiso 1 1 calc R
C239 C 0.0785(2) 0.3763(3) 0.16940(13) 0.0326(14) Uani 1 1 d .
H239 H 0.0724 0.3795 0.1916 0.039 Uiso 1 1 calc R
C240 C 0.0681(2) 0.4421(3) 0.14989(13) 0.0296(13) Uani 1 1 d .
C241 C 0.0753(2) 0.4328(3) 0.11711(12) 0.0298(13) Uani 1 1 d .
H241 H 0.0667 0.4746 0.1032 0.036 Uiso 1 1 calc R
C242 C 0.0942(2) 0.3648(3) 0.10485(12) 0.0293(13) Uani 1 1 d .
H242 H 0.0996 0.3611 0.0826 0.035 Uiso 1 1 calc R
C243 C 0.0429(3) 0.5187(4) 0.19594(15) 0.0524(18) Uani 1 1 d .
H24A H 0.0128 0.4856 0.2017 0.079 Uiso 1 1 calc R
H24B H 0.0348 0.5732 0.2012 0.079 Uiso 1 1 calc R
H24C H 0.0742 0.5018 0.2077 0.079 Uiso 1 1 calc R
C244 C 0.0352(2) 0.5744(4) 0.14210(15) 0.0444(16) Uani 1 1 d .
H24D H 0.0616 0.5832 0.1255 0.067 Uiso 1 1 calc R
H24E H 0.0306 0.6224 0.1545 0.067 Uiso 1 1 calc R
H24F H 0.0014 0.5599 0.1323 0.067 Uiso 1 1 calc R
N21 N 0.44712(18) 0.5173(3) 0.13677(10) 0.0310(11) Uani 1 1 d .
N22 N 0.05271(19) 0.5121(3) 0.16271(11) 0.0390(13) Uani 1 1 d .
S1 S 0.35692(8) 0.21180(12) 0.29600(4) 0.0597(5) Uani 1 1 d .
C145 C 0.4288(6) 0.2538(8) 0.2861(3) 0.051(2) Uiso 0.50 1 d P
C245 C 0.4132(6) 0.1699(9) 0.2857(3) 0.051(2) Uiso 0.50 1 d P
F1 F 0.4403(3) 0.2115(5) 0.25643(17) 0.0599(15) Uiso 0.50 1 d P
F1B F 0.4218(3) 0.1542(5) 0.25655(18) 0.0599(15) Uiso 0.50 1 d P
F2 F 0.4094(4) 0.1020(4) 0.30025(18) 0.185(3) Uani 1 1 d .
F3 F 0.4621(4) 0.2324(6) 0.3021(2) 0.085(2) Uiso 0.50 1 d P
F3B F 0.4552(4) 0.1895(6) 0.2994(2) 0.085(2) Uiso 0.50 1 d P
O1 O 0.35262(17) 0.2300(3) 0.32777(9) 0.0669(15) Uani 1 1 d .
O2 O 0.3618(5) 0.2895(8) 0.2797(3) 0.090(3) Uiso 0.50 1 d P
O2B O 0.3372(5) 0.2550(8) 0.2697(3) 0.090(3) Uiso 0.50 1 d P
O3 O 0.3196(5) 0.1869(8) 0.2785(3) 0.083(3) Uiso 0.50 1 d P
O3B O 0.3118(5) 0.1497(7) 0.2851(3) 0.083(3) Uiso 0.50 1 d P
S2 S 0.34934(6) 0.78586(9) 0.98777(3) 0.0365(4) Uani 1 1 d .
C146 C 0.4170(3) 0.8202(4) 0.99146(14) 0.0500(18) Uani 1 1 d .
F4 F 0.42643(15) 0.8801(3) 0.97230(9) 0.0677(12) Uani 1 1 d .
F5 F 0.45090(17) 0.7646(3) 0.98405(11) 0.0896(15) Uani 1 1 d .
F6 F 0.42722(18) 0.8441(3) 1.02049(9) 0.0792(14) Uani 1 1 d .
O4 O 0.31795(18) 0.8540(3) 0.99510(11) 0.0631(14) Uani 1 1 d .
O5 O 0.34584(18) 0.7626(3) 0.95568(10) 0.0662(15) Uani 1 1 d .
O6 O 0.3443(2) 0.7257(3) 1.01123(10) 0.0611(14) Uani 1 1 d .
S3 S 0.13287(6) 0.63570(9) 0.06070(3) 0.0298(4) Uani 1 1 d .
C147 C 0.0858(3) 0.5808(4) 0.03702(15) 0.0491(18) Uani 1 1 d .
F7 F 0.06706(19) 0.6224(3) 0.01321(10) 0.0909(16) Uani 1 1 d .
F8 F 0.10903(19) 0.5168(3) 0.02478(12) 0.0901(15) Uani 1 1 d .
F9 F 0.04484(16) 0.5578(3) 0.05349(9) 0.0709(13) Uani 1 1 d .
O7 O 0.17244(17) 0.6580(2) 0.03841(9) 0.0477(11) Uani 1 1 d .
O8 O 0.15039(16) 0.5809(3) 0.08406(9) 0.0487(12) Uani 1 1 d .
O9 O 0.10207(18) 0.6985(3) 0.07283(10) 0.0561(13) Uani 1 1 d .
S4 S 0.35774(7) 0.62047(11) 0.24117(4) 0.0491(5) Uani 1 1 d .
C148 C 0.4109(8) 0.6788(13) 0.2493(5) 0.079(4) Uiso 0.50 1 d P
C248 C 0.4238(9) 0.6438(11) 0.2488(5) 0.079(4) Uiso 0.50 1 d P
F10 F 0.4268(3) 0.6894(5) 0.27852(19) 0.0661(17) Uiso 0.50 1 d P
F10B F 0.4352(3) 0.6392(5) 0.28180(19) 0.0661(17) Uiso 0.50 1 d P
F11 F 0.4260(4) 0.7224(4) 0.23144(15) 0.176(4) Uani 1 1 d .
F12 F 0.4603(4) 0.6188(6) 0.2390(2) 0.0702(18) Uiso 0.50 1 d P
F12B F 0.4565(4) 0.5798(5) 0.2402(2) 0.0702(18) Uiso 0.50 1 d P
O10 O 0.3611(5) 0.5457(7) 0.2607(3) 0.078(2) Uiso 0.50 1 d P
O10B O 0.3395(5) 0.5755(7) 0.2666(3) 0.078(2) Uiso 0.50 1 d P
O11 O 0.3237(5) 0.6936(7) 0.2512(3) 0.084(3) Uiso 0.50 1 d P
O11B O 0.3173(5) 0.6542(7) 0.2555(3) 0.084(3) Uiso 0.50 1 d P
O12 O 0.35304(16) 0.5997(3) 0.20961(9) 0.0569(14) Uani 1 1 d .

loop_
_atom_site_aniso_label
_atom_site_aniso_U_11
_atom_site_aniso_U_22
_atom_site_aniso_U_33
_atom_site_aniso_U_23
_atom_site_aniso_U_13
_atom_site_aniso_U_12
C11 0.009(3) 0.033(3) 0.012(2) 0.002(2) -0.0027(18) 0.000(2)
C12 0.020(3) 0.023(3) 0.016(2) 0.002(2) 0.004(2) -0.001(2)
C13 0.027(3) 0.032(3) 0.025(3) -0.008(2) -0.005(2) 0.003(3)
C14 0.025(3) 0.039(4) 0.016(2) -0.007(2) -0.002(2) 0.002(3)
N15 0.020(2) 0.029(3) 0.0104(18) 0.0021(18) -0.0003(16) -0.002(2)
C16 0.026(3) 0.029(3) 0.016(2) 0.004(2) -0.008(2) 0.006(3)
C17 0.036(4) 0.046(4) 0.015(2) 0.007(2) -0.002(2) 0.000(3)
C18 0.034(3) 0.037(4) 0.021(3) 0.009(2) -0.006(2) -0.007(3)
C19 0.028(3) 0.029(3) 0.016(2) 0.006(2) -0.009(2) -0.007(3)
C110 0.026(3) 0.027(3) 0.031(3) 0.008(2) -0.015(2) -0.007(3)
C111 0.026(3) 0.029(3) 0.029(3) -0.009(3) -0.012(2) 0.001(3)
C112 0.024(3) 0.028(3) 0.022(3) 0.001(2) -0.013(2) -0.001(3)
C113 0.037(4) 0.026(3) 0.030(3) -0.013(2) 0.002(3) 0.004(3)
C114 0.043(4) 0.036(4) 0.024(3) -0.009(2) -0.004(3) -0.010(3)
C115 0.027(3) 0.038(4) 0.019(2) 0.001(2) -0.005(2) 0.000(3)
N116 0.018(2) 0.033(3) 0.0150(19) -0.0002(19) 0.0027(17) 0.000(2)
C117 0.030(3) 0.044(4) 0.013(2) 0.006(2) 0.004(2) 0.001(3)
C118 0.037(3) 0.034(4) 0.015(2) 0.004(2) 0.007(2) -0.004(3)
C119 0.009(3) 0.033(3) 0.017(2) 0.002(2) 0.0074(19) 0.004(2)
C120 0.013(3) 0.034(3) 0.010(2) -0.003(2) -0.0009(19) 0.004(2)
C121 0.016(3) 0.030(3) 0.011(2) 0.000(2) 0.0021(19) 0.007(2)
C122 0.024(3) 0.026(3) 0.015(2) 0.000(2) -0.003(2) -0.001(2)
C123 0.014(3) 0.028(3) 0.019(2) 0.000(2) -0.004(2) 0.003(2)
C124 0.009(3) 0.030(3) 0.012(2) 0.006(2) 0.0033(18) 0.000(2)
C125 0.016(3) 0.032(3) 0.018(2) 0.003(2) -0.004(2) 0.001(2)
C126 0.021(3) 0.037(4) 0.019(2) 0.001(2) 0.000(2) 0.004(3)
C127 0.017(3) 0.034(3) 0.023(3) -0.003(2) -0.001(2) 0.006(2)
C128 0.017(3) 0.031(3) 0.023(3) -0.008(2) 0.001(2) 0.004(2)
C129 0.011(3) 0.038(4) 0.019(2) -0.003(2) -0.002(2) -0.001(2)
C130 0.011(3) 0.028(3) 0.028(3) 0.003(2) -0.002(2) -0.002(2)
C131 0.037(4) 0.033(4) 0.025(3) -0.012(3) -0.003(2) 0.004(3)
C132 0.045(4) 0.041(4) 0.020(3) -0.003(3) -0.006(2) 0.010(3)
C133 0.035(3) 0.032(4) 0.028(3) 0.001(3) -0.007(2) -0.006(3)
C134 0.046(4) 0.025(3) 0.040(3) -0.001(3) 0.003(3) 0.007(3)
C135 0.016(3) 0.034(3) 0.019(2) 0.002(2) -0.001(2) -0.002(2)
C136 0.016(3) 0.036(3) 0.019(2) -0.004(2) 0.004(2) 0.005(3)
C137 0.015(3) 0.027(3) 0.027(3) 0.004(2) 0.002(2) -0.003(2)
C138 0.018(3) 0.035(4) 0.024(3) 0.006(2) 0.001(2) -0.004(3)
C139 0.023(3) 0.052(4) 0.023(3) 0.000(3) 0.000(2) -0.003(3)
C140 0.014(3) 0.045(4) 0.029(3) -0.004(3) 0.003(2) -0.004(3)
C141 0.027(3) 0.034(4) 0.035(3) 0.006(3) 0.002(2) -0.009(3)
C142 0.020(3) 0.035(4) 0.023(3) 0.005(2) 0.006(2) 0.004(3)
C143 0.061(5) 0.060(5) 0.067(5) -0.015(4) -0.005(4) -0.022(4)
C144 0.030(4) 0.036(4) 0.070(4) -0.010(3) 0.010(3) -0.006(3)
N11 0.034(3) 0.029(3) 0.027(2) -0.001(2) -0.001(2) 0.007(2)
N12 0.041(3) 0.042(3) 0.041(3) -0.006(3) -0.006(2) -0.015(3)
C21 0.013(3) 0.039(3) 0.009(2) -0.001(2) 0.0006(19) 0.006(2)
C22 0.018(3) 0.034(3) 0.019(2) -0.001(2) -0.007(2) 0.006(2)
C23 0.027(3) 0.037(4) 0.019(2) -0.009(2) -0.003(2) -0.003(3)
C24 0.019(3) 0.036(4) 0.014(2) -0.002(2) 0.001(2) -0.001(3)
N25 0.016(2) 0.034(3) 0.0109(18) -0.0024(18) 0.0005(16) -0.001(2)
C26 0.023(3) 0.033(3) 0.024(3) 0.005(2) 0.004(2) -0.004(3)
C27 0.039(4) 0.043(4) 0.027(3) 0.009(3) 0.000(3) -0.003(3)
C28 0.032(3) 0.040(4) 0.024(3) 0.010(2) 0.005(2) 0.006(3)
C29 0.027(3) 0.030(3) 0.021(3) 0.003(2) 0.009(2) 0.004(3)
C210 0.027(3) 0.036(4) 0.033(3) 0.012(3) 0.016(3) 0.005(3)
C211 0.022(3) 0.030(4) 0.037(3) -0.007(3) 0.018(2) -0.005(3)
C212 0.023(3) 0.037(4) 0.017(2) -0.004(2) 0.009(2) -0.006(3)
C213 0.032(3) 0.034(4) 0.024(3) -0.011(2) -0.004(2) -0.005(3)
C214 0.039(4) 0.040(4) 0.020(3) -0.005(3) 0.003(2) 0.000(3)
C215 0.021(3) 0.039(4) 0.023(3) -0.001(2) 0.013(2) -0.001(3)
N216 0.019(2) 0.029(3) 0.0130(19) 0.0024(18) 0.0031(17) 0.000(2)
C217 0.033(3) 0.042(4) 0.014(2) 0.001(2) 0.008(2) 0.000(3)
C218 0.028(3) 0.034(4) 0.024(3) 0.008(2) -0.001(2) -0.002(3)
C219 0.016(3) 0.025(3) 0.017(2) -0.001(2) 0.000(2) -0.005(2)
C220 0.015(3) 0.033(3) 0.012(2) 0.002(2) 0.001(2) -0.007(2)
C221 0.011(3) 0.031(3) 0.014(2) -0.004(2) -0.0022(19) -0.005(2)
C222 0.020(3) 0.029(3) 0.019(2) 0.000(2) 0.004(2) 0.004(2)
C223 0.022(3) 0.024(3) 0.015(2) 0.004(2) 0.006(2) 0.002(2)
C224 0.018(3) 0.027(3) 0.010(2) 0.003(2) -0.0023(19) -0.001(2)
C225 0.011(3) 0.037(4) 0.018(2) 0.000(2) -0.001(2) 0.007(2)
C226 0.015(3) 0.037(4) 0.020(2) -0.002(2) 0.000(2) 0.000(2)
C227 0.017(3) 0.037(4) 0.020(2) -0.007(2) 0.000(2) 0.003(3)
C228 0.019(3) 0.033(4) 0.021(3) -0.006(2) -0.002(2) 0.000(3)
C229 0.011(3) 0.043(4) 0.018(2) -0.005(2) -0.006(2) 0.000(2)
C230 0.008(3) 0.031(3) 0.025(3) -0.004(2) 0.001(2) 0.003(2)
C231 0.022(3) 0.032(3) 0.025(3) -0.010(2) -0.001(2) -0.002(3)
C232 0.021(3) 0.032(3) 0.019(2) -0.003(2) 0.001(2) 0.003(3)
C233 0.034(4) 0.036(4) 0.039(3) 0.003(3) 0.002(3) -0.002(3)
C234 0.036(4) 0.036(4) 0.043(3) -0.004(3) -0.008(3) -0.003(3)
C235 0.022(3) 0.026(3) 0.027(3) 0.007(2) 0.003(2) -0.005(2)
C236 0.016(3) 0.036(4) 0.022(3) 0.005(2) 0.003(2) -0.004(3)
C237 0.015(3) 0.029(3) 0.028(3) 0.004(2) -0.005(2) -0.004(2)
C238 0.028(3) 0.027(3) 0.028(3) 0.007(2) -0.008(2) 0.009(3)
C239 0.028(3) 0.040(4) 0.030(3) 0.004(3) -0.008(2) 0.005(3)
C240 0.017(3) 0.029(4) 0.043(3) 0.002(3) -0.003(2) 0.004(3)
C241 0.025(3) 0.033(4) 0.032(3) 0.014(3) -0.001(2) 0.002(3)
C242 0.023(3) 0.037(4) 0.027(3) 0.008(3) -0.002(2) 0.004(3)
C243 0.056(5) 0.042(4) 0.059(4) -0.009(3) 0.010(4) 0.010(4)
C244 0.030(4) 0.037(4) 0.066(4) -0.001(3) -0.007(3) 0.009(3)
N21 0.032(3) 0.032(3) 0.029(2) -0.001(2) -0.002(2) -0.004(2)
N22 0.040(3) 0.033(3) 0.045(3) 0.002(2) -0.006(2) 0.010(2)
S1 0.0733(14) 0.0615(13) 0.0444(10) -0.0082(9) 0.0186(9) -0.0075(11)
F2 0.257(10) 0.142(7) 0.157(6) 0.014(5) -0.004(6) -0.025(6)
O1 0.043(3) 0.126(5) 0.032(2) -0.011(3) -0.001(2) 0.003(3)
S2 0.0402(9) 0.0397(10) 0.0296(7) 0.0023(7) -0.0009(6) -0.0050(8)
C146 0.057(5) 0.064(5) 0.029(3) 0.008(3) -0.012(3) -0.001(4)
F4 0.053(3) 0.084(3) 0.066(2) 0.030(2) 0.001(2) -0.023(2)
F5 0.056(3) 0.095(4) 0.118(4) -0.009(3) -0.002(3) 0.036(3)
F6 0.094(3) 0.100(4) 0.043(2) -0.008(2) -0.023(2) -0.035(3)
O4 0.056(3) 0.050(3) 0.083(3) 0.017(3) 0.033(3) 0.028(3)
O5 0.051(3) 0.109(4) 0.039(2) -0.018(3) -0.006(2) -0.016(3)
O6 0.082(4) 0.039(3) 0.062(3) 0.023(2) -0.016(3) -0.015(3)
S3 0.0316(8) 0.0331(9) 0.0246(7) -0.0045(6) 0.0059(6) -0.0039(7)
C147 0.058(5) 0.049(5) 0.041(4) 0.001(3) -0.004(3) -0.007(4)
F7 0.096(4) 0.117(4) 0.060(3) 0.031(3) -0.040(2) -0.023(3)
F8 0.091(4) 0.068(3) 0.111(4) -0.052(3) -0.016(3) -0.006(3)
F9 0.049(3) 0.094(3) 0.069(3) 0.022(2) -0.015(2) -0.030(2)
O7 0.048(3) 0.052(3) 0.043(2) -0.007(2) 0.013(2) -0.006(2)
O8 0.039(3) 0.065(3) 0.042(2) 0.019(2) -0.012(2) -0.009(2)
O9 0.058(3) 0.052(3) 0.058(3) -0.021(2) 0.023(2) 0.010(2)
S4 0.0511(11) 0.0568(12) 0.0395(9) -0.0070(8) -0.0047(8) -0.0030(9)
F11 0.286(10) 0.134(6) 0.109(5) 0.049(4) -0.003(5) -0.073(6)
O12 0.037(3) 0.106(4) 0.027(2) -0.012(2) 0.0040(19) -0.004(3)

loop_
_atom_type_symbol
_atom_type_description
_atom_type_scat_dispersion_real
_atom_type_scat_dispersion_imag
_atom_type_scat_source
C C 0.0033 0.0016 'International Tables Vol C Tables 4.2.6.8 and 6.1.1.4'
O O 0.0106 0.0060 'International Tables Vol C Tables 4.2.6.8 and 6.1.1.4'
F F 0.0171 0.0103 'International Tables Vol C Tables 4.2.6.8 and 6.1.1.4'
S S 0.1246 0.1234 'International Tables Vol C Tables 4.2.6.8 and 6.1.1.4'
N N 0.0061 0.0033 'International Tables Vol C Tables 4.2.6.8 and 6.1.1.4'
H H 0.0000 0.0000 'International Tables Vol C Tables 4.2.6.8 and 6.1.1.4'

loop_
_geom_angle_atom_site_label_1
_geom_angle_atom_site_label_2
_geom_angle_atom_site_label_3
_geom_angle
C124 C11 C12 122.0(4)
C124 C11 H11 119.0
C12 C11 H11 119.0
C11 C12 C13 116.0(4)
C11 C12 C125 121.1(4)
C13 C12 C125 122.9(5)
C14 C13 C12 120.7(5)
C14 C13 H13 119.7
C12 C13 H13 119.7
N15 C14 C13 121.4(4)
N15 C14 H14 119.3
C13 C14 H14 119.3
C14 N15 C124 120.9(4)
C14 N15 C16 118.3(4)
C124 N15 C16 120.8(4)
N15 C16 C17 109.6(4)
N15 C16 H16A 109.7
C17 C16 H16A 109.7
N15 C16 H16B 109.7
C17 C16 H16B 109.7
H16A C16 H16B 108.2
C18 C17 C16 111.8(4)
C18 C17 H17A 109.3
C16 C17 H17A 109.3
C18 C17 H17B 109.3
C16 C17 H17B 109.3
H17A C17 H17B 107.9
C19 C18 C17 110.5(4)
C19 C18 H18A 109.5
C17 C18 H18A 109.5
C19 C18 H18B 109.5
C17 C18 H18B 109.5
H18A C18 H18B 108.1
C110 C19 C123 119.4(5)
C110 C19 C18 120.0(5)
C123 C19 C18 120.6(5)
C111 C110 C19 120.2(5)
C111 C110 H110 119.9
C19 C110 H110 119.9
C110 C111 C112 122.0(5)
C110 C111 H111 119.0
C112 C111 H111 119.0
C111 C112 C122 118.5(5)
C111 C112 C113 121.4(5)
C122 C112 C113 120.0(5)
C112 C113 C114 110.4(5)
C112 C113 H11A 109.6
C114 C113 H11A 109.6
C112 C113 H11B 109.6
C114 C113 H11B 109.6
H11A C113 H11B 108.1
C115 C114 C113 112.6(4)
C115 C114 H11C 109.1
C113 C114 H11C 109.1
C115 C114 H11D 109.1
C113 C114 H11D 109.1
H11C C114 H11D 107.8
N116 C115 C114 110.0(4)
N116 C115 H11E 109.7
C114 C115 H11E 109.7
N116 C115 H11F 109.7
C114 C115 H11F 109.7
H11E C115 H11F 108.2
C117 N116 C121 119.9(4)
C117 N116 C115 119.5(4)
C121 N116 C115 120.6(4)
C118 C117 N116 122.1(4)
C118 C117 H117 119.0
N116 C117 H117 119.0
C117 C118 C119 120.8(5)
C117 C118 H118 119.6
C119 C118 H118 119.6
C118 C119 C120 115.5(5)
C118 C119 C135 123.2(5)
C120 C119 C135 121.2(4)
C121 C120 C119 122.4(4)
C121 C120 H120 118.8
C119 C120 H120 118.8
C120 C121 N116 119.2(4)
C120 C121 C122 124.2(4)
N116 C121 C122 116.5(4)
C123 C122 C112 119.8(5)
C123 C122 C121 122.2(4)
C112 C122 C121 118.0(4)
C19 C123 C122 120.1(5)
C19 C123 C124 117.8(4)
C122 C123 C124 122.1(4)
N15 C124 C11 118.9(4)
N15 C124 C123 117.1(4)
C11 C124 C123 123.8(4)
C126 C125 C12 123.1(4)
C126 C125 H125 118.5
C12 C125 H125 118.5
C125 C126 C127 129.0(4)
C125 C126 H126 115.5
C127 C126 H126 115.5
C128 C127 C132 116.3(5)
C128 C127 C126 125.2(5)
C132 C127 C126 118.4(4)
C129 C128 C127 122.2(5)
C129 C128 H128 118.9
C127 C128 H128 118.9
C128 C129 C130 120.6(4)
C128 C129 H129 119.7
C130 C129 H129 119.7
N11 C130 C131 120.7(5)
N11 C130 C129 121.7(4)
C131 C130 C129 117.6(5)
C132 C131 C130 120.9(5)
C132 C131 H131 119.6
C130 C131 H131 119.6
C131 C132 C127 122.5(5)
C131 C132 H132 118.8
C127 C132 H132 118.8
N11 C133 H13A 109.5
N11 C133 H13B 109.5
H13A C133 H13B 109.5
N11 C133 H13C 109.5
H13A C133 H13C 109.5
H13B C133 H13C 109.5
N11 C134 H13D 109.5
N11 C134 H13E 109.5
H13D C134 H13E 109.5
N11 C134 H13F 109.5
H13D C134 H13F 109.5
H13E C134 H13F 109.5
C136 C135 C119 124.0(4)
C136 C135 H135 118.0
C119 C135 H135 118.0
C135 C136 C137 128.5(4)
C135 C136 H136 115.8
C137 C136 H136 115.8
C138 C137 C142 117.0(5)
C138 C137 C136 124.4(5)
C142 C137 C136 118.6(5)
C139 C138 C137 122.3(5)
C139 C138 H138 118.9
C137 C138 H138 118.9
C138 C139 C140 121.2(5)
C138 C139 H139 119.4
C140 C139 H139 119.4
N12 C140 C141 121.8(5)
N12 C140 C139 121.9(5)
C141 C140 C139 116.3(5)
C142 C141 C140 121.8(5)
C142 C141 H141 119.1
C140 C141 H141 119.1
C141 C142 C137 121.3(5)
C141 C142 H142 119.4
C137 C142 H142 119.4
N12 C143 H14A 109.5
N12 C143 H14B 109.5
H14A C143 H14B 109.5
N12 C143 H14C 109.5
H14A C143 H14C 109.5
H14B C143 H14C 109.5
N12 C144 H14D 109.5
N12 C144 H14E 109.5
H14D C144 H14E 109.5
N12 C144 H14F 109.5
H14D C144 H14F 109.5
H14E C144 H14F 109.5
C130 N11 C134 120.2(4)
C130 N11 C133 120.2(4)
C134 N11 C133 118.3(4)
C140 N12 C144 120.4(5)
C140 N12 C143 120.9(5)
C144 N12 C143 118.1(5)
C224 C21 C22 122.0(4)
C224 C21 H21 119.0
C22 C21 H21 119.0
C21 C22 C23 115.7(5)
C21 C22 C225 121.7(4)
C23 C22 C225 122.6(5)
C24 C23 C22 120.7(5)
C24 C23 H23 119.6
C22 C23 H23 119.6
C23 C24 N25 122.0(4)
C23 C24 H24 119.0
N25 C24 H24 119.0
C24 N25 C224 120.5(4)
C24 N25 C26 119.3(4)
C224 N25 C26 120.2(4)
N25 C26 C27 109.6(4)
N25 C26 H26A 109.7
C27 C26 H26A 109.7
N25 C26 H26B 109.7
C27 C26 H26B 109.7
H26A C26 H26B 108.2
C28 C27 C26 111.9(4)
C28 C27 H27A 109.2
C26 C27 H27A 109.2
C28 C27 H27B 109.2
C26 C27 H27B 109.2
H27A C27 H27B 107.9
C29 C28 C27 110.9(4)
C29 C28 H28A 109.5
C27 C28 H28A 109.5
C29 C28 H28B 109.5
C27 C28 H28B 109.5
H28A C28 H28B 108.1
C210 C29 C223 118.2(5)
C210 C29 C28 121.7(5)
C223 C29 C28 120.0(5)
C211 C210 C29 122.0(5)
C211 C210 H210 119.0
C29 C210 H210 119.0
C210 C211 C212 121.5(5)
C210 C211 H211 119.2
C212 C211 H211 119.2
C211 C212 C222 117.7(5)
C211 C212 C213 122.1(5)
C222 C212 C213 120.2(5)
C212 C213 C214 111.7(4)
C212 C213 H21A 109.3
C214 C213 H21A 109.3
C212 C213 H21B 109.3
C214 C213 H21B 109.3
H21A C213 H21B 107.9
C215 C214 C213 111.6(4)
C215 C214 H21C 109.3
C213 C214 H21C 109.3
C215 C214 H21D 109.3
C213 C214 H21D 109.3
H21C C214 H21D 108.0
N216 C215 C214 110.2(4)
N216 C215 H21E 109.6
C214 C215 H21E 109.6
N216 C215 H21F 109.6
C214 C215 H21F 109.6
H21E C215 H21F 108.1
C217 N216 C221 120.4(4)
C217 N216 C215 120.2(4)
C221 N216 C215 119.4(4)
N216 C217 C218 122.9(4)
N216 C217 H217 118.5
C218 C217 H217 118.5
C217 C218 C219 119.4(5)
C217 C218 H218 120.3
C219 C218 H218 120.3
C220 C219 C218 116.6(5)
C220 C219 C235 120.8(4)
C218 C219 C235 122.6(5)
C221 C220 C219 121.7(4)
C221 C220 H220 119.2
C219 C220 H220 119.2
N216 C221 C220 119.0(4)
N216 C221 C222 117.9(4)
C220 C221 C222 123.0(4)
C223 C222 C212 120.3(5)
C223 C222 C221 122.7(4)
C212 C222 C221 116.9(4)
C29 C223 C222 120.2(5)
C29 C223 C224 118.3(4)
C222 C223 C224 121.5(4)
N25 C224 C21 119.1(4)
N25 C224 C223 117.0(4)
C21 C224 C223 123.9(4)
C226 C225 C22 123.7(4)
C226 C225 H225 118.1
C22 C225 H225 118.1
C225 C226 C227 128.1(4)
C225 C226 H226 115.9
C227 C226 H226 115.9
C228 C227 C232 115.7(5)
C228 C227 C226 124.6(5)
C232 C227 C226 119.5(4)
C229 C228 C227 122.3(5)
C229 C228 H228 118.9
C227 C228 H228 118.9
C228 C229 C230 121.3(5)
C228 C229 H229 119.3
C230 C229 H229 119.3
N21 C230 C231 120.2(5)
N21 C230 C229 122.0(4)
C231 C230 C229 117.8(5)
C232 C231 C230 120.0(5)
C232 C231 H231 120.0
C230 C231 H231 120.0
C231 C232 C227 122.8(5)
C231 C232 H232 118.6
C227 C232 H232 118.6
N21 C233 H23A 109.5
N21 C233 H23B 109.5
H23A C233 H23B 109.5
N21 C233 H23C 109.5
H23A C233 H23C 109.5
H23B C233 H23C 109.5
N21 C234 H23D 109.5
N21 C234 H23E 109.5
H23D C234 H23E 109.5
N21 C234 H23F 109.5
H23D C234 H23F 109.5
H23E C234 H23F 109.5
C236 C235 C219 124.5(5)
C236 C235 H235 117.8
C219 C235 H235 117.8
C235 C236 C237 128.4(5)
C235 C236 H236 115.8
C237 C236 H236 115.8
C238 C237 C242 116.9(5)
C238 C237 C236 124.0(5)
C242 C237 C236 119.0(5)
C239 C238 C237 121.7(5)
C239 C238 H238 119.1
C237 C238 H238 119.1
C238 C239 C240 120.6(5)
C238 C239 H239 119.7
C240 C239 H239 119.7
N22 C240 C241 121.7(5)
N22 C240 C239 121.1(5)
C241 C240 C239 117.2(5)
C242 C241 C240 121.1(5)
C242 C241 H241 119.4
C240 C241 H241 119.4
C241 C242 C237 122.3(5)
C241 C242 H242 118.8
C237 C242 H242 118.8
N22 C243 H24A 109.5
N22 C243 H24B 109.5
H24A C243 H24B 109.5
N22 C243 H24C 109.5
H24A C243 H24C 109.5
H24B C243 H24C 109.5
N22 C244 H24D 109.5
N22 C244 H24E 109.5
H24D C244 H24E 109.5
N22 C244 H24F 109.5
H24D C244 H24F 109.5
H24E C244 H24F 109.5
C230 N21 C234 121.6(4)
C230 N21 C233 120.0(4)
C234 N21 C233 117.0(5)
C240 N22 C243 120.4(5)
C240 N22 C244 119.7(5)
C243 N22 C244 118.6(5)
O3 S1 O1 125.5(6)
O3 S1 O2B 57.5(7)
O1 S1 O2B 127.8(6)
O3 S1 O2 95.3(7)
O1 S1 O2 104.5(5)
O2B S1 O2 38.0(6)
O3 S1 O3B 25.2(7)
O1 S1 O3B 111.5(5)
O2B S1 O3B 82.7(7)
O2 S1 O3B 120.5(7)
O3 S1 C245 110.0(8)
O1 S1 C245 114.8(5)
O2B S1 C245 108.8(7)
O2 S1 C245 101.2(7)
O3B S1 C245 104.3(7)
O3 S1 C145 132.3(7)
O1 S1 C145 101.2(4)
O2B S1 C145 88.1(7)
O2 S1 C145 60.7(6)
O3B S1 C145 144.5(6)
C245 S1 C145 46.9(6)
F3 C145 F3B 32.8(8)
F3 C145 F1 101.4(12)
F3B C145 F1 82.0(9)
F3 C145 C245 83.7(11)
F3B C145 C245 51.3(8)
F1 C145 C245 64.6(8)
F3 C145 O2 151.9(13)
F3B C145 O2 139.9(11)
F1 C145 O2 103.0(9)
C245 C145 O2 94.4(10)
F3 C145 S1 115.6(11)
F3B C145 S1 93.9(8)
F1 C145 S1 100.4(8)
C245 C145 S1 54.2(7)
O2 C145 S1 46.0(5)
F3B C245 F1B 110.7(12)
F3B C245 F2 94.9(11)
F1B C245 F2 105.9(12)
F3B C245 C145 60.9(10)
F1B C245 C145 99.6(11)
F2 C245 C145 150.0(13)
F3B C245 F1 82.6(10)
F1B C245 F1 43.0(6)
F2 C245 F1 142.4(12)
C145 C245 F1 57.3(8)
F3B C245 S1 119.6(11)
F1B C245 S1 119.3(11)
F2 C245 S1 101.3(10)
C145 C245 S1 78.9(9)
F1 C245 S1 112.5(9)
F3B C245 F3 21.6(7)
F1B C245 F3 112.5(11)
F2 C245 F3 113.8(11)
C145 C245 F3 39.7(7)
F1 C245 F3 74.4(8)
S1 C245 F3 103.8(8)
F1B F1 C145 110.8(9)
F1B F1 C245 53.5(7)
C145 F1 C245 58.2(8)
F1 F1B C245 83.5(10)
F3B F3 C145 93.0(16)
F3B F3 C245 37.2(12)
C145 F3 C245 56.5(9)
F3 F3B C245 121.3(18)
F3 F3B C145 54.2(12)
C245 F3B C145 67.8(10)
O2B O2 S1 66.6(12)
O2B O2 C145 117.6(15)
S1 O2 C145 73.3(7)
O2 O2B O3 130.4(17)
O2 O2B S1 75.4(12)
O3 O2B S1 55.4(8)
O3B O3 S1 106(2)
O3B O3 O2B 173(2)
S1 O3 O2B 67.1(9)
O3 O3B S1 48.7(16)
O5 S2 O6 117.0(3)
O5 S2 O4 113.4(3)
O6 S2 O4 112.5(3)
O5 S2 C146 103.4(3)
O6 S2 C146 104.9(3)
O4 S2 C146 103.8(3)
F6 C146 F5 108.5(6)
F6 C146 F4 107.0(6)
F5 C146 F4 107.2(6)
F6 C146 S2 111.4(5)
F5 C146 S2 111.1(5)
F4 C146 S2 111.5(4)
O9 S3 O7 114.8(3)
O9 S3 O8 114.6(3)
O7 S3 O8 114.4(3)
O9 S3 C147 103.2(3)
O7 S3 C147 103.7(3)
O8 S3 C147 104.1(3)
F9 C147 F7 106.4(6)
F9 C147 F8 107.7(6)
F7 C147 F8 107.7(6)
F9 C147 S3 112.5(4)
F7 C147 S3 112.1(5)
F8 C147 S3 110.2(5)
O11B S4 O12 119.2(6)
O11B S4 O10B 68.6(7)
O12 S4 O10B 124.6(5)
O11B S4 O10 99.3(7)
O12 S4 O10 108.0(5)
O10B S4 O10 30.8(6)
O11B S4 O11 26.8(7)
O12 S4 O11 114.6(5)
O10B S4 O11 92.9(7)
O10 S4 O11 123.5(6)
O11B S4 C148 105.1(9)
O12 S4 C148 114.2(8)
O10B S4 C148 115.3(9)
O10 S4 C148 109.8(9)
O11 S4 C148 84.9(8)
O11B S4 C248 123.7(9)
O12 S4 C248 108.6(7)
O10B S4 C248 107.4(8)
O10 S4 C248 92.2(8)
O11 S4 C248 106.9(8)
C148 S4 C248 22.7(9)
C248 C148 F11 114(4)
C248 C148 F10 90(3)
F11 C148 F10 115.6(19)
C248 C148 F10B 59(3)
F11 C148 F10B 134.4(18)
F10 C148 F10B 32.7(7)
C248 C148 F12 26(3)
F11 C148 F12 88.8(14)
F10 C148 F12 95.7(13)
F10B C148 F12 71.6(9)
C248 C148 S4 82(3)
F11 C148 S4 121.4(17)
F10 C148 S4 120.7(16)
F10B C148 S4 102.7(13)
F12 C148 S4 100.2(11)
C148 C248 F12 139(4)
C148 C248 F12B 164(4)
F12 C248 F12B 27.6(9)
C148 C248 F10B 97(3)
F12 C248 F10B 100.2(16)
F12B C248 F10B 95.1(13)
C148 C248 F10 63(3)
F12 C248 F10 118.8(18)
F12B C248 F10 126.4(16)
F10B C248 F10 35.9(6)
C148 C248 F11 42(3)
F12 C248 F11 97.4(16)
F12B C248 F11 122.2(17)
F10B C248 F11 120.6(14)
F10 C248 F11 86.6(11)
C148 C248 S4 75(3)
F12 C248 S4 130.1(17)
F12B C248 S4 109.5(13)
F10B C248 S4 111.3(14)
F10 C248 S4 109.1(14)
F11 C248 S4 98.4(11)
F10B F10 C148 95.0(13)
F10B F10 C248 68.7(11)
C148 F10 C248 27.5(11)
F10 F10B C248 75.4(11)
F10 F10B C148 52.3(10)
C248 F10B C148 24.2(11)
C148 F11 C248 24.1(14)
F12B F12 C248 103.5(19)
F12B F12 C148 118.5(19)
C248 F12 C148 15.6(15)
F12 F12B C248 48.9(14)
O10B O10 S4 65.7(13)
O10 O10B S4 83.4(14)
O10 O10B O11B 136.7(18)
S4 O10B O11B 53.4(7)
O11B O11 S4 56.2(16)
O11 O11B S4 97.0(19)
O11 O11B O10B 145(2)
S4 O11B O10B 58.1(7)

loop_
_geom_bond_atom_site_label_1
_geom_bond_atom_site_label_2
_geom_bond_distance
C11 C124 1.378(6)
C11 C12 1.398(7)
C11 H11 0.9500
C12 C13 1.427(6)
C12 C125 1.445(7)
C13 C14 1.353(7)
C13 H13 0.9500
C14 N15 1.347(6)
C14 H14 0.9500
N15 C124 1.373(5)
N15 C16 1.486(6)
C16 C17 1.537(7)
C16 H16A 0.9900
C16 H16B 0.9900
C17 C18 1.536(7)
C17 H17A 0.9900
C17 H17B 0.9900
C18 C19 1.512(7)
C18 H18A 0.9900
C18 H18B 0.9900
C19 C110 1.388(7)
C19 C123 1.404(7)
C110 C111 1.379(7)
C110 H110 0.9500
C111 C112 1.386(7)
C111 H111 0.9500
C112 C122 1.411(7)
C112 C113 1.502(7)
C113 C114 1.536(8)
C113 H11A 0.9900
C113 H11B 0.9900
C114 C115 1.519(7)
C114 H11C 0.9900
C114 H11D 0.9900
C115 N116 1.486(6)
C115 H11E 0.9900
C115 H11F 0.9900
N116 C117 1.357(6)
N116 C121 1.370(6)
C117 C118 1.351(7)
C117 H117 0.9500
C118 C119 1.410(6)
C118 H118 0.9500
C119 C120 1.417(7)
C119 C135 1.428(7)
C120 C121 1.366(7)
C120 H120 0.9500
C121 C122 1.478(7)
C122 C123 1.408(6)
C123 C124 1.492(7)
C125 C126 1.351(7)
C125 H125 0.9500
C126 C127 1.447(7)
C126 H126 0.9500
C127 C128 1.396(7)
C127 C132 1.401(7)
C128 C129 1.375(7)
C128 H128 0.9500
C129 C130 1.415(7)
C129 H129 0.9500
C130 N11 1.375(6)
C130 C131 1.389(7)
C131 C132 1.374(7)
C131 H131 0.9500
C132 H132 0.9500
C133 N11 1.453(6)
C133 H13A 0.9800
C133 H13B 0.9800
C133 H13C 0.9800
C134 N11 1.450(7)
C134 H13D 0.9800
C134 H13E 0.9800
C134 H13F 0.9800
C135 C136 1.360(7)
C135 H135 0.9500
C136 C137 1.440(7)
C136 H136 0.9500
C137 C138 1.393(7)
C137 C142 1.399(7)
C138 C139 1.358(7)
C138 H138 0.9500
C139 C140 1.425(8)
C139 H139 0.9500
C140 N12 1.356(7)
C140 C141 1.396(7)
C141 C142 1.379(7)
C141 H141 0.9500
C142 H142 0.9500
C143 N12 1.442(8)
C143 H14A 0.9800
C143 H14B 0.9800
C143 H14C 0.9800
C144 N12 1.436(7)
C144 H14D 0.9800
C144 H14E 0.9800
C144 H14F 0.9800
C21 C224 1.375(7)
C21 C22 1.413(7)
C21 H21 0.9500
C22 C23 1.420(7)
C22 C225 1.446(7)
C23 C24 1.343(7)
C23 H23 0.9500
C24 N25 1.353(6)
C24 H24 0.9500
N25 C224 1.364(6)
N25 C26 1.495(6)
C26 C27 1.531(7)
C26 H26A 0.9900
C26 H26B 0.9900
C27 C28 1.528(7)
C27 H27A 0.9900
C27 H27B 0.9900
C28 C29 1.497(7)
C28 H28A 0.9900
C28 H28B 0.9900
C29 C210 1.388(7)
C29 C223 1.405(7)
C210 C211 1.373(8)
C210 H210 0.9500
C211 C212 1.387(7)
C211 H211 0.9500
C212 C222 1.426(7)
C212 C213 1.487(7)
C213 C214 1.532(7)
C213 H21A 0.9900
C213 H21B 0.9900
C214 C215 1.510(7)
C214 H21C 0.9900
C214 H21D 0.9900
C215 N216 1.494(6)
C215 H21E 0.9900
C215 H21F 0.9900
N216 C217 1.331(7)
N216 C221 1.363(6)
C217 C218 1.364(7)
C217 H217 0.9500
C218 C219 1.411(6)
C218 H218 0.9500
C219 C220 1.403(7)
C219 C235 1.445(7)
C220 C221 1.383(7)
C220 H220 0.9500
C221 C222 1.483(7)
C222 C223 1.407(6)
C223 C224 1.491(7)
C225 C226 1.328(7)
C225 H225 0.9500
C226 C227 1.446(7)
C226 H226 0.9500
C227 C228 1.410(6)
C227 C232 1.414(7)
C228 C229 1.361(7)
C228 H228 0.9500
C229 C230 1.409(7)
C229 H229 0.9500
C230 N21 1.366(7)
C230 C231 1.408(7)
C231 C232 1.376(7)
C231 H231 0.9500
C232 H232 0.9500
C233 N21 1.474(7)
C233 H23A 0.9800
C233 H23B 0.9800
C233 H23C 0.9800
C234 N21 1.449(7)
C234 H23D 0.9800
C234 H23E 0.9800
C234 H23F 0.9800
C235 C236 1.347(7)
C235 H235 0.9500
C236 C237 1.433(7)
C236 H236 0.9500
C237 C238 1.395(7)
C237 C242 1.404(7)
C238 C239 1.382(7)
C238 H238 0.9500
C239 C240 1.420(7)
C239 H239 0.9500
C240 N22 1.370(7)
C240 C241 1.404(7)
C241 C242 1.361(7)
C241 H241 0.9500
C242 H242 0.9500
C243 N22 1.429(7)
C243 H24A 0.9800
C243 H24B 0.9800
C243 H24C 0.9800
C244 N22 1.446(7)
C244 H24D 0.9800
C244 H24E 0.9800
C244 H24F 0.9800
S1 O3 1.272(13)
S1 O1 1.380(4)
S1 O2B 1.424(13)
S1 O2 1.502(13)
S1 O3B 1.627(12)
S1 C245 1.653(14)
S1 C145 2.000(14)
C145 F3 1.141(15)
C145 F3B 1.405(17)
C145 F1 1.474(15)
C145 C245 1.488(19)
C145 O2 1.821(19)
C245 F3B 1.254(15)
C245 F1B 1.279(14)
C245 F2 1.317(15)
C245 F1 1.582(16)
C245 F3 1.773(18)
F1 F1B 1.086(9)
F3 F3B 0.762(13)
O2 O2B 0.956(15)
O2B O3 1.303(15)
O3 O3B 0.722(17)
S2 O5 1.414(4)
S2 O6 1.434(4)
S2 O4 1.444(4)
S2 C146 1.817(7)
C146 F6 1.317(7)
C146 F5 1.318(8)
C146 F4 1.327(7)
S3 O9 1.422(4)
S3 O7 1.426(4)
S3 O8 1.431(4)
S3 C147 1.817(7)
C147 F9 1.308(7)
C147 F7 1.319(7)
C147 F8 1.348(8)
S4 O11B 1.322(13)
S4 O12 1.383(4)
S4 O10B 1.398(12)
S4 O10 1.524(12)
S4 O11 1.578(13)
S4 C148 1.71(2)
S4 C248 1.75(2)
C148 C248 0.68(3)
C148 F11 1.13(2)
C148 F10 1.31(2)
C148 F10B 1.65(2)
C148 F12 1.68(2)
C248 F12 1.10(2)
C248 F12B 1.42(2)
C248 F10B 1.42(2)
C248 F10 1.48(2)
C248 F11 1.53(2)
F10 F10B 0.896(10)
F12 F12B 0.677(13)
O10 O10B 0.787(15)
O10B O11B 1.533(16)
O11 O11B 0.717(16)

loop_
_platon_squeeze_void_nr
_platon_squeeze_void_average_x
_platon_squeeze_void_average_y
_platon_squeeze_void_average_z
_platon_squeeze_void_volume
_platon_squeeze_void_count_electrons
_platon_squeeze_void_content
1 0.000 0.000 0.000 315 124 ' '
2 0.500 0.000 0.000 10 1 ' '
3 0.961 -0.102 0.241 121 43 ' '
4 0.461 -0.102 0.259 121 43 ' '
5 0.500 0.000 0.500 315 121 ' '
6 0.000 0.000 0.500 10 1 ' '
7 0.539 0.102 0.741 121 44 ' '
8 0.039 0.102 0.759 121 42 ' '
9 0.500 0.500 0.000 315 121 ' '
10 1.000 0.500 0.500 315 125 ' '
11 0.539 0.398 0.241 121 43 ' '
12 0.039 0.398 0.259 121 40 ' '
13 0.000 0.500 0.000 10 1 ' '
14 0.500 0.500 0.500 10 1 ' '
15 0.961 0.602 0.741 121 44 ' '
16 0.461 0.602 0.759 121 42 ' '
